data_1503809
loop_
_publ_author_name
'Patra, Asit'
'Wijsboom, Yair H.'
'Leitus, Gregory'
'Bendikov, Michael'

_publ_section_title
;
 Synthesis, structure, and electropolymerization of
 3,4-dimethoxytellurophene: comparison with selenium analogue.
;
_journal_issue 7
_journal_name_full 'Organic letters'
_journal_page_first 1487
_journal_page_last 1490
_journal_paper_doi 10.1021/ol9000608
_journal_volume 11
_journal_year 2009
_chemical_formula_moiety 'C6 H8 O2 Se'
_chemical_formula_sum 'C6 H8 O2 Se'
_chemical_formula_weight 191.08
_chemical_name_systematic
; 
 ? 
;
_space_group_IT_number 14
_symmetry_cell_setting monoclinic
_symmetry_space_group_name_Hall '-P 2ybc'
_symmetry_space_group_name_H-M 'P 1 21/c 1'
_atom_sites_solution_hydrogens geom
_atom_sites_solution_primary direct
_atom_sites_solution_secondary difmap
_audit_creation_method SHELXL-97
_cell_angle_alpha 90.00
_cell_angle_beta 94.3490(10)
_cell_angle_gamma 90.00
_cell_formula_units_Z 8
_cell_length_a 10.7242(3)
_cell_length_b 21.7070(7)
_cell_length_c 6.1704(2)
_cell_measurement_reflns_used 32273
_cell_measurement_temperature 100(2)
_cell_measurement_theta_max 36.32
_cell_measurement_theta_min 2.326
_cell_volume 1432.27(8)
_computing_cell_refinement 'Bruker Apex2'
_computing_data_collection 'Bruker Apex2'
_computing_data_reduction 'Bruker Apex2'
_computing_molecular_graphics 'Bruker SHELXTL'
_computing_publication_material 'Bruker SHELXTL'
_computing_structure_refinement 'SHELXL-97 (Sheldrick, 1997)'
_computing_structure_solution 'SHELXS-97 (Sheldrick, 1990)'
_diffrn_ambient_temperature 100(2)
_diffrn_measured_fraction_theta_full 0.991
_diffrn_measured_fraction_theta_max 0.991
_diffrn_measurement_device_type 'Bruker Kappa Apex2 CCD'
_diffrn_measurement_method 'phi and omega scans'
_diffrn_radiation_monochromator graphite
_diffrn_radiation_source 'fine-focus sealed tube'
_diffrn_radiation_type MoK\a
_diffrn_radiation_wavelength 0.71073
_diffrn_reflns_av_R_equivalents 0.0240
_diffrn_reflns_av_sigmaI/netI 0.0197
_diffrn_reflns_limit_h_max 17
_diffrn_reflns_limit_h_min -17
_diffrn_reflns_limit_k_max 36
_diffrn_reflns_limit_k_min -36
_diffrn_reflns_limit_l_max 10
_diffrn_reflns_limit_l_min -10
_diffrn_reflns_number 31837
_diffrn_reflns_theta_full 36.60
_diffrn_reflns_theta_max 36.60
_diffrn_reflns_theta_min 1.88
_exptl_absorpt_coefficient_mu 5.166
_exptl_absorpt_correction_T_max 0.3559
_exptl_absorpt_correction_T_min 0.1526
_exptl_absorpt_correction_type multi-scan
_exptl_absorpt_process_details 'Bruker SHELXTL'
_exptl_crystal_colour orange
_exptl_crystal_density_diffrn 1.772
_exptl_crystal_density_method 'not measured'
_exptl_crystal_description prism
_exptl_crystal_F_000 752
_exptl_crystal_size_max 0.50
_exptl_crystal_size_mid 0.33
_exptl_crystal_size_min 0.20
_refine_diff_density_max 0.679
_refine_diff_density_min -0.502
_refine_diff_density_rms 0.071
_refine_ls_extinction_method none
_refine_ls_goodness_of_fit_ref 1.009
_refine_ls_hydrogen_treatment constr
_refine_ls_matrix_type full
_refine_ls_number_parameters 167
_refine_ls_number_reflns 7026
_refine_ls_number_restraints 0
_refine_ls_restrained_S_all 1.009
_refine_ls_R_factor_all 0.0302
_refine_ls_R_factor_gt 0.0216
_refine_ls_shift/su_max 0.006
_refine_ls_shift/su_mean 0.000
_refine_ls_structure_factor_coef Fsqd
_refine_ls_weighting_details 'calc w=1/[\s^2^(Fo^2^)+(0.0224P)^2^+0.5128P] where P=(Fo^2^+2Fc^2^)/3'
_refine_ls_weighting_scheme calc
_refine_ls_wR_factor_gt 0.0490
_refine_ls_wR_factor_ref 0.0519
_reflns_number_gt 5946
_reflns_number_total 7026
_reflns_threshold_expression >2sigma(I)
_cod_data_source_file ol9000608_si_003.cif
_cod_data_source_block bd58
_cod_depositor_comments
;
The following automatic conversions were performed:

'_symmetry_cell_setting' value 'Monoclinic' changed to 'monoclinic'
according to /home/saulius/struct/CIF-dictionaries/cif_core.dic
dictionary named 'cif_core.dic' version 2.4.2 from 2011-04-26.

Automatic conversion script
Id: cif_fix_values 1715 2011-07-08 13:25:40Z adriana 
;
_cod_original_sg_symbol_Hall -P2ybc
_cod_original_sg_symbol_H-M P2(1)/c
_cod_database_code 1503809

loop_
_symmetry_equiv_pos_as_xyz
'x, y, z'
'-x, y+1/2, -z+1/2'
'-x, -y, -z'
'x, -y-1/2, z-1/2'

loop_
_atom_site_label
_atom_site_type_symbol
_atom_site_fract_x
_atom_site_fract_y
_atom_site_fract_z
_atom_site_U_iso_or_equiv
_atom_site_adp_type
_atom_site_occupancy
_atom_site_symmetry_multiplicity
_atom_site_calc_flag
_atom_site_refinement_flags
Se1 Se 0.856741(9) 0.300050(5) 0.438787(18) 0.01775(3) Uani 1 1 d .
O1 O 0.49007(6) 0.33990(4) 0.37932(12) 0.01832(13) Uani 1 1 d .
O2 O 0.59594(7) 0.39311(4) 0.73886(12) 0.01910(13) Uani 1 1 d .
C1 C 0.69341(9) 0.29705(4) 0.31002(16) 0.01571(15) Uani 1 1 d .
H1 H 0.6687 0.2749 0.1810 0.019 Uiso 1 1 calc R
C2 C 0.61485(8) 0.33065(4) 0.42522(15) 0.01376(14) Uani 1 1 d .
C3 C 0.43838(10) 0.31073(6) 0.18461(18) 0.02182(19) Uani 1 1 d .
H3A H 0.4808 0.3261 0.0602 0.033 Uiso 1 1 calc R
H3B H 0.3489 0.3200 0.1635 0.033 Uiso 1 1 calc R
H3C H 0.4502 0.2661 0.1969 0.033 Uiso 1 1 calc R
C4 C 0.79766(9) 0.35119(5) 0.65266(17) 0.01745(16) Uani 1 1 d .
H4 H 0.8484 0.3685 0.7702 0.021 Uiso 1 1 calc R
C5 C 0.67252(9) 0.36028(4) 0.61729(16) 0.01472(15) Uani 1 1 d .
C6 C 0.65669(12) 0.42636(5) 0.91800(18) 0.0238(2) Uani 1 1 d .
H6A H 0.6979 0.3972 1.0214 0.036 Uiso 1 1 calc R
H6B H 0.5945 0.4503 0.9906 0.036 Uiso 1 1 calc R
H6C H 0.7192 0.4543 0.8643 0.036 Uiso 1 1 calc R
Se1A Se 0.851624(10) 0.704316(4) 0.197065(17) 0.01684(3) Uani 1 1 d .
O1A O 0.88301(7) 0.53989(3) -0.09070(12) 0.01859(13) Uani 1 1 d .
O2A O 0.73600(7) 0.52913(3) 0.23813(13) 0.01935(14) Uani 1 1 d .
C1A C 0.90941(9) 0.64892(5) -0.00449(16) 0.01579(15) Uani 1 1 d .
H1A H 0.9641 0.6594 -0.1129 0.019 Uiso 1 1 calc R
C2A C 0.86274(9) 0.59166(4) 0.02493(15) 0.01394(15) Uani 1 1 d .
C3A C 0.97108(11) 0.54629(5) -0.25221(18) 0.0230(2) Uani 1 1 d .
H31A H 0.9408 0.5773 -0.3591 0.034 Uiso 1 1 calc R
H32A H 0.9807 0.5067 -0.3253 0.034 Uiso 1 1 calc R
H33A H 1.0520 0.5593 -0.1828 0.034 Uiso 1 1 calc R
C4A C 0.76265(9) 0.63912(4) 0.30936(16) 0.01617(16) Uani 1 1 d .
H4A H 0.7109 0.6427 0.4270 0.019 Uiso 1 1 calc R
C5A C 0.78184(9) 0.58609(4) 0.20053(15) 0.01402(15) Uani 1 1 d .
C6A C 0.66087(10) 0.52468(5) 0.41923(18) 0.02105(19) Uani 1 1 d .
H61A H 0.7098 0.5379 0.5516 0.032 Uiso 1 1 calc R
H62A H 0.6341 0.4819 0.4360 0.032 Uiso 1 1 calc R
H63A H 0.5872 0.5512 0.3943 0.032 Uiso 1 1 calc R

loop_
_atom_site_aniso_label
_atom_site_aniso_U_11
_atom_site_aniso_U_22
_atom_site_aniso_U_33
_atom_site_aniso_U_23
_atom_site_aniso_U_13
_atom_site_aniso_U_12
Se1 0.01057(4) 0.02121(5) 0.02164(5) 0.00141(3) 0.00233(3) -0.00019(3)
O1 0.0120(3) 0.0246(4) 0.0178(3) -0.0046(3) -0.0025(2) 0.0030(2)
O2 0.0201(3) 0.0195(3) 0.0174(3) -0.0060(3) -0.0006(3) 0.0019(3)
C1 0.0128(4) 0.0171(4) 0.0171(4) -0.0007(3) 0.0007(3) 0.0000(3)
C2 0.0118(3) 0.0140(4) 0.0151(4) 0.0006(3) -0.0007(3) -0.0001(3)
C3 0.0161(4) 0.0296(5) 0.0190(4) -0.0042(4) -0.0033(3) -0.0010(4)
C4 0.0147(4) 0.0176(4) 0.0195(4) -0.0004(3) -0.0021(3) -0.0026(3)
C5 0.0154(4) 0.0129(4) 0.0156(4) -0.0001(3) -0.0003(3) -0.0008(3)
C6 0.0325(6) 0.0206(5) 0.0179(4) -0.0045(4) -0.0012(4) -0.0034(4)
Se1A 0.01674(5) 0.01471(4) 0.01898(5) -0.00245(3) 0.00079(3) -0.00149(3)
O1A 0.0233(3) 0.0165(3) 0.0169(3) -0.0017(2) 0.0072(3) 0.0024(3)
O2A 0.0231(3) 0.0154(3) 0.0207(3) 0.0009(3) 0.0089(3) -0.0019(3)
C1A 0.0133(4) 0.0177(4) 0.0165(4) 0.0002(3) 0.0020(3) -0.0003(3)
C2A 0.0130(3) 0.0154(4) 0.0135(4) -0.0004(3) 0.0014(3) 0.0017(3)
C3A 0.0258(5) 0.0269(5) 0.0172(4) 0.0012(4) 0.0087(4) 0.0075(4)
C4A 0.0161(4) 0.0174(4) 0.0153(4) -0.0008(3) 0.0032(3) 0.0009(3)
C5A 0.0138(4) 0.0148(4) 0.0136(4) 0.0009(3) 0.0021(3) 0.0001(3)
C6A 0.0195(4) 0.0226(5) 0.0219(5) 0.0059(4) 0.0073(4) 0.0001(4)

loop_
_atom_type_symbol
_atom_type_description
_atom_type_scat_dispersion_real
_atom_type_scat_dispersion_imag
_atom_type_scat_source
C C 0.0033 0.0016 'International Tables Vol C Tables 4.2.6.8 and 6.1.1.4'
H H 0.0000 0.0000 'International Tables Vol C Tables 4.2.6.8 and 6.1.1.4'
O O 0.0106 0.0060 'International Tables Vol C Tables 4.2.6.8 and 6.1.1.4'
Se Se -0.0929 2.2259 'International Tables Vol C Tables 4.2.6.8 and 6.1.1.4'

loop_
_geom_angle_atom_site_label_1
_geom_angle_atom_site_label_2
_geom_angle_atom_site_label_3
_geom_angle
C1 Se1 C4 87.93(4)
C2 O1 C3 114.90(8)
C5 O2 C6 115.59(8)
C2 C1 Se1 110.98(7)
C2 C1 H1 124.5
Se1 C1 H1 124.5
C1 C2 O1 127.61(9)
C1 C2 C5 115.15(8)
O1 C2 C5 117.23(8)
O1 C3 H3A 109.5
O1 C3 H3B 109.5
H3A C3 H3B 109.5
O1 C3 H3C 109.5
H3A C3 H3C 109.5
H3B C3 H3C 109.5
C5 C4 Se1 110.87(7)
C5 C4 H4 124.6
Se1 C4 H4 124.6
O2 C5 C4 128.34(9)
O2 C5 C2 116.61(8)
C4 C5 C2 115.05(9)
O2 C6 H6A 109.5
O2 C6 H6B 109.5
H6A C6 H6B 109.5
O2 C6 H6C 109.5
H6A C6 H6C 109.5
H6B C6 H6C 109.5
C4A Se1A C1A 87.93(4)
C2A O1A C3A 115.23(8)
C5A O2A C6A 115.35(8)
C2A C1A Se1A 110.85(7)
C2A C1A H1A 124.6
Se1A C1A H1A 124.6
C1A C2A O1A 127.77(9)
C1A C2A C5A 115.20(8)
O1A C2A C5A 117.03(8)
O1A C3A H31A 109.5
O1A C3A H32A 109.5
H31A C3A H32A 109.5
O1A C3A H33A 109.5
H31A C3A H33A 109.5
H32A C3A H33A 109.5
C5A C4A Se1A 110.99(7)
C5A C4A H4A 124.5
Se1A C4A H4A 124.5
C4A C5A O2A 128.18(9)
C4A C5A C2A 115.02(8)
O2A C5A C2A 116.79(8)
O2A C6A H61A 109.5
O2A C6A H62A 109.5
H61A C6A H62A 109.5
O2A C6A H63A 109.5
H61A C6A H63A 109.5
H62A C6A H63A 109.5

loop_
_geom_bond_atom_site_label_1
_geom_bond_atom_site_label_2
_geom_bond_distance
Se1 C1 1.8689(10)
Se1 C4 1.8713(11)
O1 C2 1.3616(11)
O1 C3 1.4320(13)
O2 C5 1.3559(12)
O2 C6 1.4346(13)
C1 C2 1.3557(13)
C1 H1 0.9500
C2 C5 1.4455(13)
C3 H3A 0.9800
C3 H3B 0.9800
C3 H3C 0.9800
C4 C5 1.3576(14)
C4 H4 0.9500
C6 H6A 0.9800
C6 H6B 0.9800
C6 H6C 0.9800
Se1A C4A 1.8691(10)
Se1A C1A 1.8692(10)
O1A C2A 1.3574(11)
O1A C3A 1.4308(13)
O2A C5A 1.3571(12)
O2A C6A 1.4295(12)
C1A C2A 1.3571(13)
C1A H1A 0.9500
C2A C5A 1.4436(13)
C3A H31A 0.9800
C3A H32A 0.9800
C3A H33A 0.9800
C4A C5A 1.3562(13)
C4A H4A 0.9500
C6A H61A 0.9800
C6A H62A 0.9800
C6A H63A 0.9800

loop_
_geom_torsion_atom_site_label_1
_geom_torsion_atom_site_label_2
_geom_torsion_atom_site_label_3
_geom_torsion_atom_site_label_4
_geom_torsion
C4 Se1 C1 C2 -0.37(8)
Se1 C1 C2 O1 178.92(8)
Se1 C1 C2 C5 -0.34(11)
C3 O1 C2 C1 -0.68(15)
C3 O1 C2 C5 178.57(9)
C1 Se1 C4 C5 1.02(8)
C6 O2 C5 C4 5.39(15)
C6 O2 C5 C2 -174.89(9)
Se1 C4 C5 O2 178.28(8)
Se1 C4 C5 C2 -1.44(11)
C1 C2 C5 O2 -178.55(9)
O1 C2 C5 O2 2.11(13)
C1 C2 C5 C4 1.21(13)
O1 C2 C5 C4 -178.14(9)
C4A Se1A C1A C2A -0.14(8)
Se1A C1A C2A O1A 179.50(8)
Se1A C1A C2A C5A -0.33(11)
C3A O1A C2A C1A 4.74(15)
C3A O1A C2A C5A -175.43(9)
C1A Se1A C4A C5A 0.59(8)
Se1A C4A C5A O2A 178.21(8)
Se1A C4A C5A C2A -0.91(11)
C6A O2A C5A C4A -1.83(15)
C6A O2A C5A C2A 177.28(9)
C1A C2A C5A C4A 0.84(13)
O1A C2A C5A C4A -179.01(9)
C1A C2A C5A O2A -178.38(9)
O1A C2A C5A O2A 1.77(13)

loop_
_cod_related_entry_id
_cod_related_entry_code
_cod_related_entry_database
1 25947137 ChemSpider
